data_2006632
loop_
_publ_author_name
'Toscano, Rub\'en A.'
'Enr\'iquez, Ra\'ul G.'
'Reynolds, William F.'
'Magos, Gil A.'
'Gnecco, Dino'

_publ_section_title
;
 <small>L</small>-1-Methylproline Monohydrate
;
_journal_issue 11
_journal_name_full 'Acta Crystallographica Section C'
_journal_page_first 1690
_journal_page_last 1692
_journal_paper_doi 10.1107/S0108270197008706
_journal_volume 53
_journal_year 1997
_chemical_formula_moiety 'C6 H11 N O2, H2 O'
_chemical_formula_sum 'C6 H13 N O3'
_chemical_formula_weight 147.17
_chemical_name_common 'Hygric acid'
_chemical_name_systematic
;
L-1-Methylproline
;
_space_group_IT_number 19
_symmetry_cell_setting orthorhombic
_symmetry_space_group_name_Hall 'P 2ac 2ab'
_symmetry_space_group_name_H-M 'P 21 21 21'
_cell_angle_alpha 90.00
_cell_angle_beta 90.00
_cell_angle_gamma 90.00
_cell_formula_units_Z 4
_cell_length_a 5.9950(10)
_cell_length_b 8.7260(10)
_cell_length_c 14.535(2)
_cell_measurement_reflns_used 38
_cell_measurement_temperature 293(2)
_cell_measurement_theta_max 12.50
_cell_measurement_theta_min 5.00
_cell_volume 760.36(19)
_computing_cell_refinement XSCANS
_computing_data_collection 'XSCANS (Siemens, 1993)'
_computing_data_reduction XSCANS
_computing_molecular_graphics 'SHELXTL/PC (Sheldrick, 1990)'
_computing_publication_material SHELXL93
_computing_structure_refinement SHELXL93
_computing_structure_solution 'SIR92 (Altomare et al., 1994)'
_diffrn_ambient_temperature 293(2)
_diffrn_measurement_device 'Siemens P4/PC'
_diffrn_measurement_method \w
_diffrn_radiation_monochromator graphite
_diffrn_radiation_source 'fine-focus sealed tube'
_diffrn_radiation_type MoK\a
_diffrn_radiation_wavelength 0.71073
_diffrn_reflns_av_R_equivalents 0.0000
_diffrn_reflns_av_sigmaI/netI 0.052
_diffrn_reflns_limit_h_max 7
_diffrn_reflns_limit_h_min 0
_diffrn_reflns_limit_k_max 11
_diffrn_reflns_limit_k_min 0
_diffrn_reflns_limit_l_max 18
_diffrn_reflns_limit_l_min 0
_diffrn_reflns_number 809
_diffrn_reflns_theta_max 25.00
_diffrn_reflns_theta_min 1.50
_diffrn_standards_decay_% 3
_diffrn_standards_interval_count 97
_diffrn_standards_number 3
_exptl_absorpt_coefficient_mu 0.102
_exptl_absorpt_correction_type none
_exptl_crystal_colour colourless
_exptl_crystal_density_diffrn 1.286
_exptl_crystal_density_method 'not measured'
_exptl_crystal_description block
_exptl_crystal_F_000 320
_exptl_crystal_size_max 0.36
_exptl_crystal_size_mid 0.24
_exptl_crystal_size_min 0.22
_refine_diff_density_max 0.20
_refine_diff_density_min -0.18
_refine_ls_abs_structure_details
;
assigned to agree with the known chirality at C2 arising from its precursor
L-1-methylproline
;
_refine_ls_extinction_coef 0.13(2)
_refine_ls_extinction_method 'SHELXL93 (Sheldrick, 1993)'
_refine_ls_goodness_of_fit_all 1.05
_refine_ls_goodness_of_fit_obs 1.10
_refine_ls_hydrogen_treatment 'noref, Uiso = 1.3U~eq~ of parent atom'
_refine_ls_matrix_type full
_refine_ls_number_parameters 101
_refine_ls_number_reflns 807
_refine_ls_number_restraints 0
_refine_ls_restrained_S_all 1.06
_refine_ls_restrained_S_obs 1.10
_refine_ls_R_factor_all 0.067
_refine_ls_R_factor_obs .048
_refine_ls_shift/esd_max -0.003
_refine_ls_shift/esd_mean 0.000
_refine_ls_structure_factor_coef Fsqd
_refine_ls_weighting_details 'w = 1/[\s^2^(Fo^2^)+(0.0524P)^2^+0.1226P] where P=(Fo^2^+2Fc^2^)/3'
_refine_ls_weighting_scheme calc
_refine_ls_wR_factor_all 0.119
_refine_ls_wR_factor_obs .108
_reflns_number_observed 631
_reflns_number_total 809
_reflns_observed_criterion >2sigma(I)
_cod_data_source_file bk1308.cif
_cod_data_source_block meprol
_cod_depositor_comments
;
The following automatic conversions were performed:

'_refine_ls_weighting_scheme' value 'calc w =
1/[\s^2^(Fo^2^)+(0.0524P)^2^+0.1226P] where P=(Fo^2^+2Fc^2^)/3' was
changed to 'calc'. New tag '_refine_ls_weighting_details' was
created. The value of the new tag was set to 'w =
1/[\s^2^(Fo^2^)+(0.0524P)^2^+0.1226P] where P=(Fo^2^+2Fc^2^)/3'.

Automatic conversion script
Id: cif_fix_values 3143 2015-03-26 13:38:13Z robertas 
;
_cod_original_cell_volume 760.4(2)
_cod_database_code 2006632
_cod_database_fobs_code 2006632

loop_
_symmetry_equiv_pos_as_xyz
'x, y, z'
'-x+1/2, -y, z+1/2'
'-x, y+1/2, -z+1/2'
'x+1/2, -y+1/2, -z'

loop_
_atom_site_aniso_label
_atom_site_aniso_U_11
_atom_site_aniso_U_22
_atom_site_aniso_U_33
_atom_site_aniso_U_12
_atom_site_aniso_U_13
_atom_site_aniso_U_23
O1 .057(2) .0447(15) .052(2) .012(2) -.002(2) .0164(14)
O2 .074(2) .0400(13) .056(2) .012(2) .007(2) -.0055(14)
O3 .125(4) .053(2) .0445(15) .020(2) -.010(2) .0064(15)
N1 .036(2) .0264(14) .035(2) -.0035(14) .0013(14) .0028(13)
C2 .039(2) .034(2) .032(2) .006(2) .003(2) .002(2)
C3 .070(4) .099(4) .057(3) .044(3) -.029(3) -.031(3)
C4 .050(3) .058(3) .060(3) .013(2) -.012(2) .001(2)
C5 .043(2) .035(2) .051(2) .009(2) .004(2) .007(2)
C6 .050(2) .049(2) .046(2) -.011(2) -.004(2) -.010(2)
C7 .031(2) .031(2) .047(2) .000(2) -.007(2) .001(2)

loop_
_atom_site_label
_atom_site_fract_x
_atom_site_fract_y
_atom_site_fract_z
_atom_site_U_iso_or_equiv
_atom_site_thermal_displace_type
_atom_site_calc_flag
_atom_site_refinement_flags
_atom_site_occupancy
_atom_site_disorder_group
_atom_site_type_symbol
O1 .1203(6) .3118(3) .0423(2) .0512(9) Uani d . 1 . O
O2 .0168(6) .3237(3) .1897(2) .0568(9) Uani d . 1 . O
O3 .5662(9) -.1571(4) -.1477(2) .0744(14) Uani d . 1 . O
H3C .545(12) -.201(7) -.199(4) .097 Uiso d . 1 . H
H3D .546(13) -.072(8) -.154(4) .097 Uiso d . 1 . H
N1 .2957(5) .0312(3) .0540(2) .0326(7) Uani d . 1 . N
H1 .360(8) .103(5) .020(3) .042 Uiso d . 1 . H
C2 .2156(7) .1055(4) .1409(2) .0349(9) Uani d . 1 . C
H2 .1062 .0382 .1705 .045 Uiso calc R 1 . H
C3 .4238(9) .1144(7) .2014(3) .075(2) Uani d . 1 . C
H3A .4799 .2186 .2037 .098 Uiso calc R 1 . H
H3B .3899 .0813 .2636 .098 Uiso calc R 1 . H
C4 .5935(9) .0095(6) .1581(3) .0563(12) Uani d . 1 . C
H4A .7148 .0685 .1317 .073 Uiso calc R 1 . H
H4B .6545 -.0599 .2038 .073 Uiso calc R 1 . H
C5 .4738(7) -.0785(4) .0845(3) .0429(10) Uani d . 1 . C
H5A .4093 -.1720 .1089 .056 Uiso calc R 1 . H
H5B .5733 -.1040 .0342 .056 Uiso calc R 1 . H
C6 .1173(8) -.0378(5) -.0026(3) .0483(11) Uani d . 1 . C
H6A .1814 -.0828 -.0567 .063 Uiso calc R 1 . H
H6B .0125 .0401 -.0202 .063 Uiso calc R 1 . H
H6C .0419 -.1155 .0324 .063 Uiso calc R 1 . H
C7 .1067(7) .2608(4) .1219(3) .0365(9) Uani d . 1 . C

loop_
_atom_type_symbol
_atom_type_description
_atom_type_scat_dispersion_real
_atom_type_scat_dispersion_imag
_atom_type_scat_source
C C 0.0181 0.0091 'International Tables Vol C Tables 4.2.6.8 and 6.1.1.4'
H H 0.0000 0.0000 'International Tables Vol C Tables 4.2.6.8 and 6.1.1.4'
N N 0.0311 0.0180 'International Tables Vol C Tables 4.2.6.8 and 6.1.1.4'
O O 0.0492 0.0322 'International Tables Vol C Tables 4.2.6.8 and 6.1.1.4'

loop_
_geom_angle_atom_site_label_1
_geom_angle_atom_site_label_2
_geom_angle_atom_site_label_3
_geom_angle
_geom_angle_publ_flag
H3C O3 H3D 109(6) no
C6 N1 C2 114.4(3) yes
C6 N1 C5 114.8(3) yes
C2 N1 C5 104.8(3) yes
C6 N1 H1 107(3) no
C2 N1 H1 108(3) no
C5 N1 H1 108(3) no
N1 C2 C3 104.2(3) yes
N1 C2 C7 111.6(3) yes
C3 C2 C7 114.1(3) yes
N1 C2 H2 108.9(2) no
C3 C2 H2 108.9(3) no
C7 C2 H2 108.9(2) no
C4 C3 C2 106.3(3) yes
C4 C3 H3A 110.5(3) no
C2 C3 H3A 110.5(3) no
C4 C3 H3B 110.5(3) no
C2 C3 H3B 110.5(3) no
H3A C3 H3B 108.7 no
C5 C4 C3 106.6(4) yes
C5 C4 H4A 110.4(3) no
C3 C4 H4A 110.4(3) no
C5 C4 H4B 110.4(2) no
C3 C4 H4B 110.4(3) no
H4A C4 H4B 108.6 no
C4 C5 N1 103.0(3) yes
C4 C5 H5A 111.2(2) no
N1 C5 H5A 111.2(2) no
C4 C5 H5B 111.2(3) no
N1 C5 H5B 111.2(2) no
H5A C5 H5B 109.1 no
N1 C6 H6A 109.5(2) no
N1 C6 H6B 109.5(2) no
H6A C6 H6B 109.5 no
N1 C6 H6C 109.5(2) no
H6A C6 H6C 109.5 no
H6B C6 H6C 109.5 no
O1 C7 O2 127.2(4) yes
O1 C7 C2 117.3(4) yes
O2 C7 C2 115.5(3) yes

loop_
_geom_bond_atom_site_label_1
_geom_bond_atom_site_label_2
_geom_bond_site_symmetry_2
_geom_bond_distance
_geom_bond_publ_flag
O1 C7 . 1.241(5) yes
O2 C7 . 1.251(5) yes
O3 H3C . .85(6) yes
O3 H3D . .76(6) yes
N1 C6 . 1.478(5) yes
N1 C2 . 1.499(4) yes
N1 C5 . 1.501(5) yes
N1 H1 . .88(4) yes
C2 C3 . 1.529(6) yes
C2 C7 . 1.529(5) yes
C2 H2 . .98 no
C3 C4 . 1.506(6) yes
C3 H3A . .97 no
C3 H3B . .97 no
C4 C5 . 1.500(6) yes
C4 H4A . .97 no
C4 H4B . .97 no
C5 H5A . .97 no
C5 H5B . .97 no
C6 H6A . .96 no
C6 H6B . .96 no
C6 H6C . .96 no

loop_
_geom_torsion_atom_site_label_1
_geom_torsion_atom_site_label_2
_geom_torsion_atom_site_label_3
_geom_torsion_atom_site_label_4
_geom_torsion
C6 N1 C2 C3 160.2(4)
C5 N1 C2 C3 33.6(4)
C6 N1 C2 C7 -76.3(4)
C5 N1 C2 C7 157.1(3)
N1 C2 C3 C4 -14.7(5)
C7 C2 C3 C4 -136.6(4)
C2 C3 C4 C5 -9.5(5)
C3 C4 C5 N1 30.0(5)
C6 N1 C5 C4 -165.9(3)
C2 N1 C5 C4 -39.5(4)
N1 C2 C7 O1 -7.8(5)
C3 C2 C7 O1 110.0(4)
N1 C2 C7 O2 173.6(4)
C3 C2 C7 O2 -68.7(5)

loop_
_cod_related_entry_id
_cod_related_entry_database
_cod_related_entry_code
1 ChemSpider 17339870
